data_7035243
loop_
_publ_author_name
'Hilbert, J.'
'N\"ather, C'
'Bensch, W.'

_publ_section_title
;
 Utilization of mixtures of aromatic N-donor ligands of different
 coordination ability for the solvothermal synthesis of thiostannate
 containing molecules.
;
_journal_issue 25
_journal_name_full 'Dalton transactions (Cambridge, England : 2003)'
_journal_page_first 11542
_journal_page_last 11550
_journal_paper_doi 10.1039/c5dt01145k
_journal_volume 44
_journal_year 2015
_chemical_formula_moiety 'Sn2S6, Ni2C48H32N8, C10H8N2'
_chemical_formula_sum 'C58 H40 N10 Ni2 S6 Sn2'
_chemical_formula_weight 1424.16
_chemical_name_common '[Ni(phen)2]2Sn2S6*2.2'-bipy'
_chemical_name_systematic {[Ni(C12H8N2)2]2Sn2S6*C10H8N2
_space_group_IT_number 14
_symmetry_cell_setting monoclinic
_symmetry_space_group_name_Hall '-P 2yn'
_symmetry_space_group_name_H-M 'P 1 21/n 1'
_atom_sites_solution_hydrogens geom
_atom_sites_solution_primary direct
_atom_sites_solution_secondary difmap
_audit_creation_method SHELXL-97
_audit_update_record
;
2015-03-17 deposited with the CCDC.
2015-05-26 downloaded from the CCDC.
;
_cell_angle_alpha 90.00
_cell_angle_beta 92.8000(10)
_cell_angle_gamma 90.00
_cell_formula_units_Z 2
_cell_length_a 10.5715(2)
_cell_length_b 9.9086(2)
_cell_length_c 24.9960(4)
_cell_measurement_reflns_used 6238
_cell_measurement_temperature 200(2)
_cell_measurement_theta_max 27.93
_cell_measurement_theta_min 1.63
_cell_volume 2615.17(8)
_computing_cell_refinement 'STOE-IPDS Program Package'
_computing_data_collection 'STOE-IPDS Program Package'
_computing_data_reduction 'STOE-IPDS Program Package'
_computing_molecular_graphics 'Bruker SHELXTL'
_computing_publication_material 'Bruker SHELXTL'
_computing_structure_refinement 'SHELXL-97 (Sheldrick, 1997)'
_computing_structure_solution 'SHELXS-97 (Sheldrick, 1990)'
_diffrn_ambient_temperature 200(2)
_diffrn_measured_fraction_theta_full 0.997
_diffrn_measured_fraction_theta_max 0.997
_diffrn_measurement_device_type 'Stoe Imaging Plate Diffraction System'
_diffrn_measurement_method '\f scans'
_diffrn_radiation_monochromator graphite
_diffrn_radiation_source 'fine-focus sealed tube'
_diffrn_radiation_type MoK\a
_diffrn_radiation_wavelength 0.71073
_diffrn_reflns_av_R_equivalents 0.0444
_diffrn_reflns_av_sigmaI/netI 0.0199
_diffrn_reflns_limit_h_max 13
_diffrn_reflns_limit_h_min -13
_diffrn_reflns_limit_k_max 13
_diffrn_reflns_limit_k_min -13
_diffrn_reflns_limit_l_max 32
_diffrn_reflns_limit_l_min -32
_diffrn_reflns_number 44107
_diffrn_reflns_theta_full 27.93
_diffrn_reflns_theta_max 27.93
_diffrn_reflns_theta_min 1.63
_diffrn_standards_decay_% none
_diffrn_standards_interval_count 0
_diffrn_standards_interval_time 0
_diffrn_standards_number 0
_exptl_absorpt_coefficient_mu 1.946
_exptl_absorpt_correction_T_max 0.8131
_exptl_absorpt_correction_T_min 0.6253
_exptl_absorpt_correction_type numerical
_exptl_absorpt_process_details 'X-Shape (STOE & CIE, 1998)'
_exptl_crystal_colour 'light brown'
_exptl_crystal_density_diffrn 1.809
_exptl_crystal_density_method 'not measured'
_exptl_crystal_description blocks
_exptl_crystal_F_000 1420
_exptl_crystal_size_max 0.18
_exptl_crystal_size_mid 0.14
_exptl_crystal_size_min 0.09
_refine_diff_density_max 1.024
_refine_diff_density_min -0.770
_refine_diff_density_rms 0.155
_refine_ls_extinction_coef 0.0126(8)
_refine_ls_extinction_expression Fc^*^=kFc[1+0.001xFc^2^\l^3^/sin(2\q)]^-1/4^
_refine_ls_extinction_method SHELXL
_refine_ls_goodness_of_fit_ref 1.059
_refine_ls_hydrogen_treatment mixed
_refine_ls_matrix_type full
_refine_ls_number_parameters 407
_refine_ls_number_reflns 6238
_refine_ls_number_restraints 15
_refine_ls_restrained_S_all 1.058
_refine_ls_R_factor_all 0.0520
_refine_ls_R_factor_gt 0.0480
_refine_ls_shift/su_max 0.001
_refine_ls_shift/su_mean 0.000
_refine_ls_structure_factor_coef Fsqd
_refine_ls_weighting_details 'calc w=1/[\s^2^(Fo^2^)+(0.0913P)^2^+1.7625P] where P=(Fo^2^+2Fc^2^)/3'
_refine_ls_weighting_scheme calc
_refine_ls_wR_factor_gt 0.1274
_refine_ls_wR_factor_ref 0.1307
_reflns_number_gt 5617
_reflns_number_total 6238
_reflns_threshold_expression >2sigma(I)
_cod_data_source_file c5dt01145k2.cif
_cod_data_source_block jh1262
_cod_depositor_comments 'Adding full bibliography for 7035242--7035243.cif.'
_cod_original_sg_symbol_H-M 'P 21/n'
_cod_database_code 7035243

loop_
_symmetry_equiv_pos_as_xyz
'x, y, z'
'-x+1/2, y+1/2, -z+1/2'
'-x, -y, -z'
'x-1/2, -y-1/2, z-1/2'

loop_
_atom_site_label
_atom_site_type_symbol
_atom_site_fract_x
_atom_site_fract_y
_atom_site_fract_z
_atom_site_U_iso_or_equiv
_atom_site_adp_type
_atom_site_occupancy
_atom_site_symmetry_multiplicity
_atom_site_calc_flag
_atom_site_refinement_flags
Sn1 Sn 0.12434(2) 0.55563(2) 0.039368(9) 0.03789(11) Uani 1 1 d .
S1 S -0.00001(9) 0.34660(9) 0.03626(4) 0.0446(2) Uani 1 1 d .
S2 S 0.12183(8) 0.66555(9) 0.12251(3) 0.0429(2) Uani 1 1 d .
S3 S 0.34118(9) 0.55213(9) 0.02669(4) 0.0422(2) Uani 1 1 d .
Ni1 Ni 0.35436(4) 0.68567(4) 0.111565(17) 0.03756(13) Uani 1 1 d .
N1 N 0.4024(3) 0.5186(3) 0.16146(12) 0.0404(6) Uani 1 1 d .
N2 N 0.3751(3) 0.7768(3) 0.19003(12) 0.0406(6) Uani 1 1 d .
C1 C 0.4162(4) 0.3928(4) 0.14650(16) 0.0491(8) Uani 1 1 d .
H1 H 0.4062 0.3714 0.1095 0.059 Uiso 1 1 calc R
C2 C 0.4456(4) 0.2874(4) 0.18352(18) 0.0542(9) Uani 1 1 d .
H2 H 0.4552 0.1973 0.1714 0.065 Uiso 1 1 calc R
C3 C 0.4598(4) 0.3171(4) 0.23661(17) 0.0503(8) Uani 1 1 d .
H3 H 0.4792 0.2476 0.2619 0.060 Uiso 1 1 calc R
C4 C 0.4457(4) 0.4500(4) 0.25381(16) 0.0449(8) Uani 1 1 d .
C5 C 0.4569(4) 0.4905(4) 0.30901(16) 0.0527(9) Uani 1 1 d .
H5 H 0.4767 0.4246 0.3358 0.063 Uiso 1 1 calc R
C6 C 0.4400(4) 0.6190(4) 0.32361(15) 0.0543(9) Uani 1 1 d .
H6 H 0.4471 0.6424 0.3605 0.065 Uiso 1 1 calc R
C7 C 0.4113(4) 0.7223(4) 0.28436(14) 0.0451(7) Uani 1 1 d .
C8 C 0.3953(4) 0.8586(4) 0.29736(16) 0.0509(8) Uani 1 1 d .
H8 H 0.4023 0.8874 0.3336 0.061 Uiso 1 1 calc R
C9 C 0.3693(4) 0.9496(4) 0.25710(17) 0.0489(8) Uani 1 1 d .
H9 H 0.3578 1.0424 0.2651 0.059 Uiso 1 1 calc R
C10 C 0.3599(3) 0.9048(4) 0.20430(15) 0.0443(7) Uani 1 1 d .
H10 H 0.3416 0.9694 0.1769 0.053 Uiso 1 1 calc R
C11 C 0.4009(3) 0.6862(3) 0.22999(13) 0.0397(7) Uani 1 1 d .
C12 C 0.4174(3) 0.5482(3) 0.21423(14) 0.0400(7) Uani 1 1 d .
N21 N 0.3417(3) 0.8817(3) 0.07919(12) 0.0448(6) Uani 1 1 d .
N22 N 0.5454(3) 0.7270(3) 0.09667(12) 0.0441(6) Uani 1 1 d .
C21 C 0.2388(5) 0.9543(4) 0.06836(16) 0.0535(10) Uani 1 1 d .
H21 H 0.1583 0.9132 0.0716 0.064 Uiso 1 1 calc R
C22 C 0.2438(6) 1.0902(5) 0.05219(18) 0.0697(14) Uani 1 1 d .
H22 H 0.1680 1.1394 0.0445 0.084 Uiso 1 1 calc R
C23 C 0.3587(6) 1.1505(4) 0.04770(16) 0.0700(15) Uani 1 1 d .
H23 H 0.3634 1.2421 0.0368 0.084 Uiso 1 1 calc R
C24 C 0.4701(5) 1.0768(4) 0.05929(16) 0.0588(11) Uani 1 1 d .
C25 C 0.5968(7) 1.1298(5) 0.05514(19) 0.0763(16) Uani 1 1 d .
H25 H 0.6080 1.2217 0.0456 0.092 Uiso 1 1 calc R
C26 C 0.6993(6) 1.0508(6) 0.0646(2) 0.0747(16) Uani 1 1 d .
H26 H 0.7812 1.0891 0.0624 0.090 Uiso 1 1 calc R
C27 C 0.6884(5) 0.9110(5) 0.07792(16) 0.0600(11) Uani 1 1 d .
C28 C 0.7898(4) 0.8191(6) 0.08265(18) 0.0669(13) Uani 1 1 d .
H28 H 0.8743 0.8499 0.0798 0.080 Uiso 1 1 calc R
C29 C 0.7669(4) 0.6869(6) 0.0913(2) 0.0670(12) Uani 1 1 d .
H29 H 0.8344 0.6235 0.0924 0.080 Uiso 1 1 calc R
C30 C 0.6426(4) 0.6445(5) 0.09852(17) 0.0547(9) Uani 1 1 d .
H30 H 0.6278 0.5515 0.1051 0.066 Uiso 1 1 calc R
C31 C 0.5661(4) 0.8584(4) 0.08422(14) 0.0471(8) Uani 1 1 d .
C32 C 0.4569(4) 0.9409(4) 0.07486(15) 0.0479(8) Uani 1 1 d .
N41 N 0.7787(15) 0.2597(14) 0.2687(5) 0.075(3) Uani 0.50 1 d PD
C41 C 0.7577(10) 0.1533(12) 0.2367(4) 0.074(3) Uani 0.50 1 d PD
C42 C 0.7471(12) 0.1696(14) 0.1820(4) 0.077(3) Uani 0.50 1 d PD
H42A H 0.7255 0.0972 0.1584 0.092 Uiso 0.50 1 d PR
C43 C 0.7715(17) 0.292(2) 0.1658(7) 0.095(5) Uani 0.50 1 d PD
H43A H 0.7703 0.3034 0.1280 0.114 Uiso 0.50 1 d PR
C44 C 0.7973(16) 0.4055(18) 0.1978(6) 0.091(5) Uani 0.50 1 d PD
H44A H 0.8136 0.4900 0.1816 0.109 Uiso 0.50 1 d PR
C45 C 0.7967(16) 0.3875(16) 0.2518(6) 0.089(4) Uani 0.50 1 d PD
H45A H 0.8088 0.4613 0.2758 0.107 Uiso 0.50 1 d PR
N51 N 0.7391(11) -0.0061(12) 0.3081(3) 0.081(3) Uani 0.50 1 d PD
C51 C 0.7349(10) 0.0149(13) 0.2555(4) 0.077(3) Uani 0.50 1 d PD
C52 C 0.7191(15) -0.091(2) 0.2201(5) 0.095(5) Uani 0.50 1 d PD
H52A H 0.7174 -0.0760 0.1826 0.113 Uiso 0.50 1 d PR
C53 C 0.708(4) -0.210(3) 0.2413(11) 0.19(2) Uani 0.50 1 d PD
H53A H 0.6863 -0.2808 0.2167 0.222 Uiso 0.50 1 d PR
C54 C 0.7166(12) -0.2407(15) 0.2968(7) 0.087(4) Uani 0.50 1 d PD
H54A H 0.7180 -0.3319 0.3086 0.105 Uiso 0.50 1 d PR
C55 C 0.7245(17) -0.1300(15) 0.3284(7) 0.076(4) Uani 0.50 1 d PD
H55A H 0.7227 -0.1429 0.3660 0.092 Uiso 0.50 1 d PR

loop_
_atom_site_aniso_label
_atom_site_aniso_U_11
_atom_site_aniso_U_22
_atom_site_aniso_U_33
_atom_site_aniso_U_23
_atom_site_aniso_U_13
_atom_site_aniso_U_12
Sn1 0.03817(16) 0.03908(16) 0.03622(16) -0.00115(8) -0.00039(9) 0.00117(8)
S1 0.0483(4) 0.0383(4) 0.0465(5) 0.0057(3) -0.0050(3) -0.0006(3)
S2 0.0419(4) 0.0483(5) 0.0386(4) -0.0051(3) 0.0023(3) 0.0003(3)
S3 0.0401(4) 0.0459(5) 0.0407(4) -0.0031(3) 0.0031(3) 0.0011(3)
Ni1 0.0387(2) 0.0362(2) 0.0376(2) -0.00012(15) 0.00052(16) 0.00129(16)
N1 0.0421(14) 0.0374(13) 0.0414(14) -0.0007(11) 0.0008(11) 0.0003(11)
N2 0.0403(14) 0.0402(14) 0.0413(14) -0.0010(11) 0.0024(11) 0.0005(11)
C1 0.059(2) 0.0406(18) 0.0475(19) -0.0029(15) -0.0022(16) 0.0005(16)
C2 0.065(2) 0.0389(18) 0.059(2) 0.0000(16) -0.0015(18) 0.0039(16)
C3 0.054(2) 0.0437(18) 0.052(2) 0.0101(15) 0.0004(16) -0.0014(15)
C4 0.0429(18) 0.0437(18) 0.0481(19) 0.0056(14) 0.0007(14) -0.0043(13)
C5 0.060(2) 0.056(2) 0.0426(19) 0.0088(16) 0.0007(16) -0.0060(18)
C6 0.066(2) 0.061(2) 0.0365(17) 0.0022(16) 0.0045(16) -0.0089(19)
C7 0.0468(18) 0.0488(19) 0.0399(17) -0.0024(14) 0.0032(14) -0.0035(15)
C8 0.054(2) 0.055(2) 0.0440(18) -0.0091(15) 0.0091(15) -0.0042(17)
C9 0.050(2) 0.0432(19) 0.054(2) -0.0086(15) 0.0063(16) -0.0005(14)
C10 0.0474(18) 0.0377(16) 0.0479(18) -0.0028(14) 0.0034(14) -0.0006(14)
C11 0.0391(15) 0.0423(16) 0.0380(16) -0.0002(13) 0.0042(12) -0.0028(13)
C12 0.0384(16) 0.0421(17) 0.0391(16) 0.0020(12) -0.0001(13) -0.0016(12)
N21 0.0544(17) 0.0424(15) 0.0378(14) 0.0015(11) 0.0054(12) 0.0046(13)
N22 0.0404(14) 0.0490(16) 0.0428(15) -0.0029(12) 0.0024(11) -0.0018(12)
C21 0.067(3) 0.052(2) 0.0421(19) 0.0044(15) 0.0071(17) 0.0192(18)
C22 0.107(4) 0.055(2) 0.047(2) 0.0047(19) 0.011(2) 0.032(3)
C23 0.132(5) 0.041(2) 0.038(2) 0.0006(15) 0.009(2) 0.008(2)
C24 0.098(3) 0.0424(18) 0.0366(18) -0.0007(14) 0.0079(19) -0.010(2)
C25 0.126(5) 0.057(3) 0.047(2) -0.0011(19) 0.011(3) -0.034(3)
C26 0.090(4) 0.084(4) 0.050(3) -0.003(2) 0.008(2) -0.043(3)
C27 0.062(2) 0.081(3) 0.0376(18) -0.0019(18) 0.0040(16) -0.027(2)
C28 0.046(2) 0.108(4) 0.047(2) -0.003(2) 0.0022(17) -0.020(2)
C29 0.043(2) 0.097(4) 0.061(3) -0.002(2) 0.0052(18) 0.002(2)
C30 0.0428(18) 0.066(2) 0.055(2) -0.0027(18) 0.0039(16) 0.0047(17)
C31 0.054(2) 0.0525(19) 0.0353(16) -0.0028(14) 0.0027(14) -0.0113(16)
C32 0.065(2) 0.0431(19) 0.0358(17) -0.0014(13) 0.0074(16) -0.0059(15)
N41 0.064(6) 0.094(8) 0.066(5) -0.009(6) -0.010(5) 0.018(6)
C41 0.054(5) 0.110(9) 0.058(5) -0.004(6) 0.001(4) 0.025(5)
C42 0.078(7) 0.101(9) 0.049(5) -0.002(6) -0.006(5) 0.017(6)
C43 0.078(8) 0.123(14) 0.085(10) 0.021(12) 0.004(7) 0.018(11)
C44 0.093(10) 0.098(11) 0.081(10) 0.027(9) -0.012(8) 0.028(9)
C45 0.086(9) 0.085(9) 0.097(12) 0.018(9) 0.001(9) 0.020(7)
N51 0.089(7) 0.102(7) 0.053(5) -0.014(5) 0.006(4) 0.007(6)
C51 0.052(5) 0.123(10) 0.055(5) -0.014(6) -0.002(4) 0.018(6)
C52 0.065(7) 0.152(16) 0.066(8) -0.049(10) 0.000(7) -0.008(8)
C53 0.108(19) 0.19(3) 0.26(4) -0.14(3) 0.02(2) -0.02(2)
C54 0.069(7) 0.104(10) 0.089(9) -0.035(9) 0.011(7) -0.024(7)
C55 0.076(8) 0.085(10) 0.067(9) -0.016(8) -0.008(7) -0.006(8)

loop_
_atom_type_symbol
_atom_type_description
_atom_type_scat_dispersion_real
_atom_type_scat_dispersion_imag
_atom_type_scat_source
C C 0.0033 0.0016 'International Tables Vol C Tables 4.2.6.8 and 6.1.1.4'
H H 0.0000 0.0000 'International Tables Vol C Tables 4.2.6.8 and 6.1.1.4'
N N 0.0061 0.0033 'International Tables Vol C Tables 4.2.6.8 and 6.1.1.4'
S S 0.1246 0.1234 'International Tables Vol C Tables 4.2.6.8 and 6.1.1.4'
Ni Ni 0.3393 1.1124 'International Tables Vol C Tables 4.2.6.8 and 6.1.1.4'
Sn Sn -0.6537 1.4246 'International Tables Vol C Tables 4.2.6.8 and 6.1.1.4'

loop_
_geom_angle_atom_site_label_1
_geom_angle_atom_site_label_2
_geom_angle_atom_site_label_3
_geom_angle
_geom_angle_site_symmetry_1
_geom_angle_site_symmetry_3
S3 Sn1 S2 100.43(3) . .
S3 Sn1 S1 113.30(3) . 3_565
S2 Sn1 S1 118.10(3) . 3_565
S3 Sn1 S1 120.84(3) . .
S2 Sn1 S1 113.00(3) . .
S1 Sn1 S1 92.46(3) 3_565 .
Sn1 S1 Sn1 87.54(3) 3_565 .
Sn1 S2 Ni1 83.47(3) . .
Sn1 S3 Ni1 83.75(3) . .
N21 Ni1 N22 78.25(12) . .
N21 Ni1 N1 162.82(12) . .
N22 Ni1 N1 92.95(12) . .
N21 Ni1 N2 88.00(11) . .
N22 Ni1 N2 91.35(11) . .
N1 Ni1 N2 77.38(11) . .
N21 Ni1 S2 94.11(9) . .
N22 Ni1 S2 172.28(9) . .
N1 Ni1 S2 94.72(8) . .
N2 Ni1 S2 89.46(8) . .
N21 Ni1 S3 99.34(8) . .
N22 Ni1 S3 88.13(9) . .
N1 Ni1 S3 95.04(8) . .
N2 Ni1 S3 172.36(8) . .
S2 Ni1 S3 92.08(3) . .
C1 N1 C12 118.3(3) . .
C1 N1 Ni1 127.0(3) . .
C12 N1 Ni1 114.7(2) . .
C10 N2 C11 117.1(3) . .
C10 N2 Ni1 129.3(2) . .
C11 N2 Ni1 113.5(2) . .
N1 C1 C2 122.5(4) . .
C3 C2 C1 119.1(4) . .
C2 C3 C4 119.8(4) . .
C3 C4 C12 117.2(4) . .
C3 C4 C5 123.7(4) . .
C12 C4 C5 119.1(3) . .
C6 C5 C4 121.4(4) . .
C5 C6 C7 121.1(4) . .
C8 C7 C11 117.7(3) . .
C8 C7 C6 123.4(4) . .
C11 C7 C6 118.8(3) . .
C9 C8 C7 119.1(4) . .
C8 C9 C10 119.3(3) . .
N2 C10 C9 123.7(3) . .
N2 C11 C7 123.1(3) . .
N2 C11 C12 116.7(3) . .
C7 C11 C12 120.2(3) . .
N1 C12 C4 123.0(3) . .
N1 C12 C11 117.7(3) . .
C4 C12 C11 119.3(3) . .
C21 N21 C32 118.7(3) . .
C21 N21 Ni1 128.1(3) . .
C32 N21 Ni1 112.8(2) . .
C30 N22 C31 118.1(4) . .
C30 N22 Ni1 128.8(3) . .
C31 N22 Ni1 113.1(3) . .
N21 C21 C22 122.5(5) . .
C23 C22 C21 119.3(5) . .
C22 C23 C24 119.8(4) . .
C23 C24 C32 117.4(5) . .
C23 C24 C25 124.5(4) . .
C32 C24 C25 118.1(5) . .
C26 C25 C24 121.0(4) . .
C25 C26 C27 122.0(5) . .
C28 C27 C31 116.8(5) . .
C28 C27 C26 125.2(5) . .
C31 C27 C26 117.9(5) . .
C29 C28 C27 120.0(4) . .
C28 C29 C30 119.2(5) . .
N22 C30 C29 123.1(5) . .
N22 C31 C27 122.5(4) . .
N22 C31 C32 116.7(3) . .
C27 C31 C32 120.7(4) . .
N21 C32 C24 122.3(4) . .
N21 C32 C31 117.5(3) . .
C24 C32 C31 120.2(4) . .
C53 N41 C41 105(5) 2_655 .
C53 N41 C45 25(5) 2_655 .
C41 N41 C45 125.0(13) . .
C53 N41 C52 54(5) 2_655 2_655
C41 N41 C52 152.5(12) . 2_655
C45 N41 C52 30.2(7) . 2_655
C53 N41 C54 51(5) 2_655 2_655
C41 N41 C54 54.0(8) . 2_655
C45 N41 C54 71.3(11) . 2_655
C52 N41 C54 100.7(11) 2_655 2_655
N41 C41 C42 120.4(12) . .
N41 C41 C54 74.4(11) . 2_655
C42 C41 C54 46.8(9) . 2_655
N41 C41 C51 124.6(10) . .
C42 C41 C51 114.8(10) . .
C54 C41 C51 160.6(11) 2_655 .
N41 C41 C53 15.7(13) . 2_655
C42 C41 C53 105.4(13) . 2_655
C54 C41 C53 59.0(11) 2_655 2_655
C51 C41 C53 139.7(12) . 2_655
C54 C42 C43 47.7(13) 2_655 .
C54 C42 C41 66.8(11) 2_655 .
C43 C42 C41 114.2(14) . .
C54 C42 C55 38.3(10) 2_655 2_655
C43 C42 C55 11.4(11) . 2_655
C41 C42 C55 103.7(10) . 2_655
C55 C43 C54 98(3) 2_655 2_655
C55 C43 C42 150(3) 2_655 .
C54 C43 C42 54.9(14) 2_655 .
C55 C43 C44 25.6(16) 2_655 .
C54 C43 C44 73.1(18) 2_655 .
C42 C43 C44 127.1(16) . .
C55 C44 N51 100(2) 2_655 2_655
C55 C44 C45 140(3) 2_655 .
N51 C44 C45 104.5(18) 2_655 .
C55 C44 C43 26.4(16) 2_655 .
N51 C44 C43 125.2(18) 2_655 .
C45 C44 C43 116.8(14) . .
C55 C44 C54 66(2) 2_655 2_655
N51 C44 C54 151(2) 2_655 2_655
C45 C44 C54 77.0(11) . 2_655
C43 C44 C54 40.3(11) . 2_655
C55 C44 C51 147(2) 2_655 2_655
N51 C44 C51 54.1(11) 2_655 2_655
C45 C44 C51 51.0(11) . 2_655
C43 C44 C51 153.6(16) . 2_655
C54 C44 C51 124.4(12) 2_655 2_655
C55 C44 C53 113(2) 2_655 2_655
N51 C44 C53 129.9(18) 2_655 2_655
C45 C44 C53 29.5(12) . 2_655
C43 C44 C53 87.6(12) . 2_655
C54 C44 C53 47.5(9) 2_655 2_655
C51 C44 C53 79.4(11) 2_655 2_655
C52 C45 C53 96(3) 2_655 2_655
C52 C45 C51 78(2) 2_655 2_655
C53 C45 C51 162(3) 2_655 2_655
C52 C45 N41 87(2) 2_655 .
C53 C45 N41 10(2) 2_655 .
C51 C45 N41 154.7(16) 2_655 .
C52 C45 C44 153(3) 2_655 .
C53 C45 C44 108(2) 2_655 .
C51 C45 C44 75.5(12) 2_655 .
N41 C45 C44 116.1(16) . .
C52 C45 C54 146(2) 2_655 2_655
C53 C45 C54 53.7(18) 2_655 2_655
C51 C45 C54 125.7(12) 2_655 2_655
N41 C45 C54 62.1(10) . 2_655
C44 C45 C54 54.1(10) . 2_655
C52 C45 N51 122(2) 2_655 2_655
C53 C45 N51 134(2) 2_655 2_655
C51 C45 N51 45.7(7) 2_655 2_655
N41 C45 N51 139.3(13) . 2_655
C44 C45 N51 30.2(9) . 2_655
C54 C45 N51 81.1(8) 2_655 2_655
C52 C45 C55 157(2) 2_655 2_655
C53 C45 C55 94.8(19) 2_655 2_655
C51 C45 C55 85.9(11) 2_655 2_655
N41 C45 C55 102.7(11) . 2_655
C44 C45 C55 14.1(10) . 2_655
C54 C45 C55 41.3(5) 2_655 2_655
N51 C45 C55 40.2(7) 2_655 2_655
C44 N51 C51 89.8(13) 2_645 .
C44 N51 C55 34.4(11) 2_645 .
C51 N51 C55 121.3(12) . .
C44 N51 C45 45.3(12) 2_645 2_645
C51 N51 C45 45.2(8) . 2_645
C55 N51 C45 76.3(11) . 2_645
C45 C51 N51 89.1(11) 2_645 .
C45 C51 C52 32.7(9) 2_645 .
N51 C51 C52 121.0(13) . .
C45 C51 C41 153.1(10) 2_645 .
N51 C51 C41 117.6(10) . .
C52 C51 C41 121.2(11) . .
C45 C51 C44 53.5(9) 2_645 2_645
N51 C51 C44 36.1(7) . 2_645
C52 C51 C44 86.1(11) . 2_645
C41 C51 C44 152.3(9) . 2_645
C45 C52 C53 49(2) 2_645 .
C45 C52 C51 69.5(17) 2_645 .
C53 C52 C51 116.1(16) . .
C45 C52 N41 63(2) 2_645 2_645
C53 C52 N41 15.0(15) . 2_645
C51 C52 N41 128.9(13) . 2_645
N41 C53 C45 145(7) 2_645 2_645
N41 C53 C52 111(6) 2_645 .
C45 C53 C52 35.3(13) 2_645 .
N41 C53 C54 115(6) 2_645 .
C45 C53 C54 92(2) 2_645 .
C52 C53 C54 125.8(19) . .
N41 C53 C41 60(4) 2_645 2_645
C45 C53 C41 147(3) 2_645 2_645
C52 C53 C41 160(3) . 2_645
C54 C53 C41 56.4(14) . 2_645
N41 C53 C44 158(7) 2_645 2_645
C45 C53 C44 42.8(16) 2_645 2_645
C52 C53 C44 77.4(14) . 2_645
C54 C53 C44 49.5(11) . 2_645
C41 C53 C44 105.4(17) 2_645 2_645
C43 C54 C42 77(2) 2_645 2_645
C43 C54 C55 35.4(13) 2_645 .
C42 C54 C55 111.5(17) 2_645 .
C43 C54 C41 143(2) 2_645 2_645
C42 C54 C41 66.4(10) 2_645 2_645
C55 C54 C41 164.7(13) . 2_645
C43 C54 C53 149(2) 2_645 .
C42 C54 C53 130.5(19) 2_645 .
C55 C54 C53 113.5(15) . .
C41 C54 C53 64.6(15) 2_645 .
C43 C54 C44 66.6(14) 2_645 2_645
C42 C54 C44 142.7(17) 2_645 2_645
C55 C54 C44 31.5(8) . 2_645
C41 C54 C44 146.4(16) 2_645 2_645
C53 C54 C44 83.0(14) . 2_645
C43 C54 N41 158.9(18) 2_645 2_645
C42 C54 N41 117.2(13) 2_645 2_645
C55 C54 N41 125.2(15) . 2_645
C41 C54 N41 51.6(8) 2_645 2_645
C53 C54 N41 13.3(15) . 2_645
C44 C54 N41 95.5(13) 2_645 2_645
C43 C54 C45 114.9(16) 2_645 2_645
C42 C54 C45 159.2(15) 2_645 2_645
C55 C54 C45 79.6(10) . 2_645
C41 C54 C45 98.1(12) 2_645 2_645
C53 C54 C45 34.1(11) . 2_645
C44 C54 C45 48.9(8) 2_645 2_645
N41 C54 C45 46.6(8) 2_645 2_645
C44 C55 C43 128(3) 2_645 2_645
C44 C55 N51 45.1(14) 2_645 .
C43 C55 N51 164(3) 2_645 .
C44 C55 C54 82(2) 2_645 .
C43 C55 C54 46.5(18) 2_645 .
N51 C55 C54 121.8(16) . .
C44 C55 C45 25.6(16) 2_645 2_645
C43 C55 C45 106(2) 2_645 2_645
N51 C55 C45 63.4(11) . 2_645
C54 C55 C45 59.2(10) . 2_645
C44 C55 C42 112.2(19) 2_645 2_645
C43 C55 C42 19.0(18) 2_645 2_645
N51 C55 C42 145.9(12) . 2_645
C54 C55 C42 30.1(9) . 2_645
C45 C55 C42 88.0(7) 2_645 2_645

loop_
_geom_bond_atom_site_label_1
_geom_bond_atom_site_label_2
_geom_bond_distance
_geom_bond_site_symmetry_2
Sn1 S3 2.3296(9) .
Sn1 S2 2.3475(9) .
Sn1 S1 2.4488(9) 3_565
Sn1 S1 2.4524(9) .
S1 Sn1 2.4488(9) 3_565
S2 Ni1 2.4946(10) .
S3 Ni1 2.4984(10) .
Ni1 N21 2.106(3) .
Ni1 N22 2.112(3) .
Ni1 N1 2.120(3) .
Ni1 N2 2.161(3) .
N1 C1 1.312(5) .
N1 C12 1.353(5) .
N2 C10 1.330(4) .
N2 C11 1.361(4) .
C1 C2 1.420(6) .
C2 C3 1.360(6) .
C3 C4 1.396(5) .
C4 C12 1.409(5) .
C4 C5 1.436(6) .
C5 C6 1.339(6) .
C6 C7 1.440(6) .
C7 C8 1.401(5) .
C7 C11 1.404(5) .
C8 C9 1.369(6) .
C9 C10 1.391(5) .
C11 C12 1.436(5) .
N21 C21 1.322(5) .
N21 C32 1.360(5) .
N22 C30 1.312(5) .
N22 C31 1.359(5) .
C21 C22 1.408(6) .
C22 C23 1.363(8) .
C23 C24 1.404(8) .
C24 C32 1.411(5) .
C24 C25 1.447(8) .
C25 C26 1.348(9) .
C26 C27 1.431(7) .
C27 C28 1.407(8) .
C27 C31 1.410(6) .
C28 C29 1.350(8) .
C29 C30 1.401(6) .
C31 C32 1.424(6) .
N41 C53 0.42(4) 2_655
N41 C41 1.335(14) .
N41 C45 1.351(18) .
N41 C52 1.51(2) 2_655
N41 C54 1.64(2) 2_655
C41 C42 1.375(13) .
C41 C54 1.379(18) 2_655
C41 C51 1.474(19) .
C41 C53 1.50(3) 2_655
C42 C54 1.094(18) 2_655
C42 C43 1.30(2) .
C42 C55 2.03(2) 2_655
C43 C55 0.79(2) 2_655
C43 C54 0.99(2) 2_655
C43 C44 1.40(2) .
C44 C55 0.770(18) 2_655
C44 N51 0.965(17) 2_655
C44 C45 1.362(18) .
C44 C54 1.46(3) 2_655
C44 C51 1.64(2) 2_655
C44 C53 1.91(3) 2_655
C45 C52 0.760(18) 2_655
C45 C53 0.99(3) 2_655
C45 C51 1.32(2) 2_655
C45 C54 1.76(2) 2_655
C45 N51 1.855(18) 2_655
C45 C55 2.02(3) 2_655
N51 C44 0.965(18) 2_645
N51 C51 1.329(12) .
N51 C55 1.340(18) .
N51 C45 1.855(18) 2_645
C51 C45 1.32(2) 2_645
C51 C52 1.374(15) .
C51 C44 1.64(2) 2_645
C52 C45 0.760(18) 2_645
C52 C53 1.31(3) .
C52 N41 1.51(2) 2_645
C53 N41 0.42(3) 2_645
C53 C45 0.99(3) 2_645
C53 C54 1.42(3) .
C53 C41 1.50(3) 2_645
C53 C44 1.91(3) 2_645
C54 C43 0.99(2) 2_645
C54 C42 1.094(18) 2_645
C54 C55 1.352(17) .
C54 C41 1.379(18) 2_645
C54 C44 1.46(3) 2_645
C54 N41 1.64(2) 2_645
C54 C45 1.76(2) 2_645
C55 C44 0.770(18) 2_645
C55 C43 0.79(2) 2_645
C55 C45 2.02(3) 2_645
C55 C42 2.03(2) 2_645
